data_7037363
loop_
_publ_author_name
'D'Vries, Richard F'
'Gomez, German E.'
'Hodak, Jos\'e H'
'Soler-Illia, Galo J A A'
'Ellena, Javier'

_publ_section_title
;
 Tuning the structure, dimensionality and luminescent properties of
 lanthanide metal-organic frameworks under ancillary ligand influence.
;
_journal_issue 2
_journal_name_full 'Dalton transactions (Cambridge, England : 2003)'
_journal_page_first 646
_journal_page_last 656
_journal_paper_doi 10.1039/c5dt04033g
_journal_volume 45
_journal_year 2015
_chemical_formula_moiety 'C10 H8.98 La O8.99 S2'
_chemical_formula_sum 'C10 H8.98 La O8.99 S2'
_chemical_formula_weight 476.02
_space_group_crystal_system monoclinic
_space_group_IT_number 15
_space_group_name_Hall '-C 2yc'
_space_group_name_H-M_alt 'C 1 2/c 1'
_symmetry_space_group_name_Hall '-C 2yc'
_symmetry_space_group_name_H-M 'C 1 2/c 1'
_atom_sites_solution_hydrogens mixed
_audit_creation_date 2015-11-10
_audit_creation_method
;
Olex2 1.2
(compiled 2015.09.30 svn.r3233 for OlexSys, GUI svn.r5103)
;
_audit_update_record
;
2015-11-12 deposited with the CCDC.
2015-11-20 downloaded from the CCDC.
;
_cell_angle_alpha 90
_cell_angle_beta 118.3200(10)
_cell_angle_gamma 90
_cell_formula_units_Z 8
_cell_length_a 17.6665(5)
_cell_length_b 22.7226(6)
_cell_length_c 8.5749(3)
_cell_measurement_temperature 293(2)
_cell_volume 3030.22(16)
_computing_cell_refinement 'HKL Scalepack (Otwinowski & Minor 1997)'
_computing_data_collection 'Collect (Bruker AXS BV, 1997-2004)'
_computing_data_reduction 'HKL Denzo and Scalepack (Otwinowski & Minor 1997)'
_computing_molecular_graphics 'Olex2 (Dolomanov et al., 2009)'
_computing_publication_material 'Olex2 (Dolomanov et al., 2009)'
_computing_structure_refinement 'ShelXL (Sheldrick, 2015)'
_computing_structure_solution 'SHELXS-2013 (Sheldrick, 2013)'
_diffrn_ambient_temperature 293
_diffrn_detector_area_resol_mean 9
_diffrn_measured_fraction_theta_full 0.999
_diffrn_measured_fraction_theta_max 0.997
_diffrn_measurement_device_type KappaCCD
_diffrn_measurement_method 'CCD rotation images, thick slices'
_diffrn_radiation_type MoK\a
_diffrn_radiation_wavelength 0.71073
_diffrn_reflns_av_R_equivalents 0.0364
_diffrn_reflns_av_unetI/netI 0.0675
_diffrn_reflns_laue_measured_fraction_full 0.999
_diffrn_reflns_laue_measured_fraction_max 0.997
_diffrn_reflns_limit_h_max 22
_diffrn_reflns_limit_h_min -21
_diffrn_reflns_limit_k_max 28
_diffrn_reflns_limit_k_min -28
_diffrn_reflns_limit_l_max 10
_diffrn_reflns_limit_l_min -10
_diffrn_reflns_number 6036
_diffrn_reflns_point_group_measured_fraction_full 0.999
_diffrn_reflns_point_group_measured_fraction_max 0.997
_diffrn_reflns_theta_full 25.242
_diffrn_reflns_theta_max 26.325
_diffrn_reflns_theta_min 2.991
_diffrn_source 'Enraf Nonius FR590'
_exptl_absorpt_coefficient_mu 3.136
_exptl_absorpt_correction_type none
_exptl_crystal_colour Colourless
_exptl_crystal_colour_modifier light
_exptl_crystal_colour_primary green
_exptl_crystal_density_diffrn 2.087
_exptl_crystal_description block
_exptl_crystal_F_000 1839
_exptl_crystal_preparation Luminescent
_exptl_crystal_size_max 0.028
_exptl_crystal_size_mid 0.018
_exptl_crystal_size_min 0.015
_refine_diff_density_max 1.713
_refine_diff_density_min -0.988
_refine_diff_density_rms 0.153
_refine_ls_extinction_method none
_refine_ls_goodness_of_fit_ref 0.931
_refine_ls_hydrogen_treatment constr
_refine_ls_matrix_type full
_refine_ls_number_parameters 206
_refine_ls_number_reflns 3080
_refine_ls_number_restraints 0
_refine_ls_restrained_S_all 0.931
_refine_ls_R_factor_all 0.0667
_refine_ls_R_factor_gt 0.0433
_refine_ls_shift/su_max 0.001
_refine_ls_shift/su_mean 0.000
_refine_ls_structure_factor_coef Fsqd
_refine_ls_weighting_details 'w=1/[\s^2^(Fo^2^)+(0.0631P)^2^] where P=(Fo^2^+2Fc^2^)/3'
_refine_ls_weighting_scheme calc
_refine_ls_wR_factor_gt 0.1021
_refine_ls_wR_factor_ref 0.1071
_reflns_Friedel_coverage 0.000
_reflns_number_gt 2044
_reflns_number_total 3080
_reflns_threshold_expression 'I > 2\s(I)'
_cod_data_source_file c5dt04033g2.cif
_cod_data_source_block Compound1
_cod_depositor_comments 'Adding full bibliography for 7037363--7037371.cif.'
_cod_database_code 7037363
_shelx_space_group_comment
;
The symmetry employed for this shelxl refinement is uniquely defined
by the following loop, which should always be used as a source of
symmetry information in preference to the above space-group names.
They are only intended as comments.
;
_shelx_estimated_absorpt_t_max 0.954
_shelx_estimated_absorpt_t_min 0.917
_olex2_refinement_description
;
1. Fixed Uiso
 At 1.2 times of:
  All C(H) groups
 At 1.5 times of:
  All O(H,H) groups
2. Uiso/Uaniso restraints and constraints
Uanis(O8A) = Uanis(O8B) = Uanis(O8C)
3. Others
 Fixed Sof: O8A(0.33) H8AA(0.33) H8AB(0.33) O8B(0.33) H8BA(0.33) H8BB(0.33)
 O8C(0.33) H8CA(0.33) H8CB(0.33)
4.a Riding coordinates:
 O8A(H8AA,H8AB), O8B(H8BA,H8BB), O8C(H8CA,H8CB)
4.b Rotating group:
 O9(H9A,H9B)
4.c Aromatic/amide H refined with riding coordinates:
 C2(H2), C3(H3), C5(H5), C8(H8), C10(H10)
;
_shelx_shelxl_version_number 2014/7
_olex2_submission_special_instructions 'No special instructions were received'

loop_
_space_group_symop_operation_xyz
'x, y, z'
'-x, y, -z+1/2'
'x+1/2, y+1/2, z'
'-x+1/2, y+1/2, -z+1/2'
'-x, -y, -z'
'x, -y, z-1/2'
'-x+1/2, -y+1/2, -z'
'x+1/2, -y+1/2, z-1/2'

loop_
_atom_site_label
_atom_site_type_symbol
_atom_site_fract_x
_atom_site_fract_y
_atom_site_fract_z
_atom_site_U_iso_or_equiv
_atom_site_adp_type
_atom_site_occupancy
_atom_site_site_symmetry_order
_atom_site_calc_flag
_atom_site_refinement_flags_posn
_atom_site_refinement_flags_occupancy
_atom_site_disorder_assembly
_atom_site_disorder_group
La1 La 0.81830(2) 0.26629(2) 0.86640(5) 0.03664(15) Uani 1 1 d . . . .
C1 C 0.8412(4) 0.0828(2) 0.5876(8) 0.0368(14) Uani 1 1 d . . . .
C2 C 0.9045(4) 0.0570(3) 0.7435(8) 0.0424(15) Uani 1 1 d . . . .
H2 H 0.9447 0.0805 0.8333 0.051 Uiso 1 1 calc R . . .
C3 C 0.9072(4) -0.0026(3) 0.7636(8) 0.0451(16) Uani 1 1 d . . . .
H3 H 0.9495 -0.0194 0.8672 0.054 Uiso 1 1 calc R . . .
C4 C 0.8463(4) -0.0392(2) 0.6287(8) 0.0368(14) Uani 1 1 d . . . .
C5 C 0.8492(4) 0.1011(3) 1.1483(8) 0.0387(14) Uani 1 1 d . . . .
H5 H 0.8934 0.1182 1.2487 0.046 Uiso 1 1 calc R . . .
C6 C 0.7878(4) 0.1360(2) 1.0211(8) 0.0361(14) Uani 1 1 d . . . .
C7 C 0.7222(4) 0.1096(2) 0.8682(8) 0.0385(14) Uani 1 1 d . . . .
C8 C 0.7183(4) 0.0497(2) 0.8409(8) 0.0423(15) Uani 1 1 d . . . .
H8 H 0.6753 0.0335 0.7368 0.051 Uiso 1 1 calc R . . .
C9 C 0.7813(4) -0.0125(2) 0.4745(8) 0.0360(14) Uani 1 1 d . . . .
C10 C 0.7802(4) 0.0491(2) 0.4548(8) 0.0390(14) Uani 1 1 d . . . .
H10 H 0.7383 0.0668 0.3523 0.047 Uiso 1 1 calc R . . .
O1 O 0.8557(3) 0.18664(19) 0.7198(6) 0.0551(12) Uani 1 1 d . . . .
O2 O 0.9260(3) 0.16772(18) 0.5425(6) 0.0523(12) Uani 1 1 d . . . .
O3 O 0.7295(3) 0.32355(17) 0.5972(5) 0.0461(11) Uani 1 1 d . . . .
O4 O 0.6847(3) 0.2021(2) 0.6653(6) 0.0559(13) Uani 1 1 d . . . .
O5 O 0.5811(3) 0.1227(2) 0.5696(7) 0.0842(18) Uani 1 1 d . . . .
O6 O 0.8971(3) 0.31616(19) 1.1800(8) 0.0665(14) Uani 1 1 d . . . .
O7 O 0.7873(3) 0.19527(16) 1.0424(5) 0.0390(10) Uani 1 1 d . . . .
O9 O 0.9741(3) 0.2328(2) 1.0548(6) 0.0581(13) Uani 1 1 d . . . .
H9A H 1.0059 0.2618 1.1218 0.087 Uiso 1 1 d GR . . .
H9B H 0.9959 0.2214 0.9865 0.087 Uiso 1 1 d GR . . .
S1 S 0.84905(10) 0.15889(6) 0.5597(2) 0.0390(4) Uani 1 1 d . . . .
S2 S 0.64217(11) 0.15700(7) 0.7172(3) 0.0563(5) Uani 1 1 d . . . .
O8A O 0.9128(7) 0.3003(5) 0.7084(14) 0.0280(14) Uani 0.33 1 d . P A 1
H8AA H 0.8650 0.3007 0.5962 0.042 Uiso 0.33 1 d R P A 1
H8AB H 0.9390 0.2637 0.7233 0.042 Uiso 0.33 1 d R P A 1
O8B O 0.9083(7) 0.3378(5) 0.7984(14) 0.0280(14) Uani 0.33 1 d . P A 2
H8BA H 0.9052 0.3713 0.7336 0.042 Uiso 0.33 1 d R P A 2
H8BB H 0.9628 0.3371 0.8975 0.042 Uiso 0.33 1 d R P A 2
O8C O 0.8850(7) 0.3748(4) 0.9197(13) 0.0280(14) Uani 0.33 1 d . P A 3
H8CA H 0.9248 0.3685 1.0376 0.042 Uiso 0.33 1 d R P A 3
H8CB H 0.8386 0.3948 0.9164 0.042 Uiso 0.33 1 d R P A 3

loop_
_atom_site_aniso_label
_atom_site_aniso_U_11
_atom_site_aniso_U_22
_atom_site_aniso_U_33
_atom_site_aniso_U_23
_atom_site_aniso_U_13
_atom_site_aniso_U_12
La1 0.0379(2) 0.0360(2) 0.0374(2) 0.00375(16) 0.01900(18) 0.00462(17)
C1 0.046(4) 0.028(3) 0.043(4) 0.000(3) 0.027(3) -0.001(3)
C2 0.047(4) 0.035(3) 0.033(4) -0.002(3) 0.010(3) -0.002(3)
C3 0.048(4) 0.038(3) 0.036(4) 0.005(3) 0.009(3) -0.001(3)
C4 0.046(4) 0.030(3) 0.038(4) 0.002(3) 0.023(3) -0.002(3)
C5 0.043(4) 0.036(3) 0.035(3) -0.005(3) 0.017(3) 0.000(3)
C6 0.040(4) 0.031(3) 0.046(4) 0.006(3) 0.027(3) 0.002(3)
C7 0.033(4) 0.032(3) 0.044(4) 0.003(3) 0.013(3) -0.001(3)
C8 0.038(4) 0.034(3) 0.043(4) -0.004(3) 0.010(3) -0.001(3)
C9 0.036(3) 0.031(3) 0.039(4) -0.001(3) 0.017(3) 0.000(3)
C10 0.040(4) 0.034(3) 0.043(4) 0.004(3) 0.020(3) 0.002(3)
O1 0.062(3) 0.047(3) 0.046(3) -0.013(2) 0.017(2) 0.011(2)
O2 0.047(3) 0.045(2) 0.063(3) 0.004(2) 0.024(2) -0.008(2)
O3 0.045(3) 0.035(2) 0.042(3) 0.0044(19) 0.007(2) -0.0002(19)
O4 0.055(3) 0.042(3) 0.048(3) 0.006(2) 0.006(2) -0.006(2)
O5 0.059(3) 0.044(3) 0.087(4) -0.010(3) -0.017(3) 0.000(2)
O6 0.049(3) 0.039(3) 0.108(4) -0.008(3) 0.035(3) 0.008(2)
O7 0.045(2) 0.027(2) 0.048(2) -0.0004(19) 0.025(2) 0.0022(19)
O9 0.046(3) 0.079(4) 0.046(3) -0.011(2) 0.019(2) 0.011(3)
S1 0.0452(10) 0.0282(8) 0.0383(9) -0.0015(7) 0.0155(8) 0.0002(7)
S2 0.0408(10) 0.0330(9) 0.0692(13) 0.0013(8) 0.0048(10) 0.0011(8)
O8A 0.022(3) 0.032(4) 0.023(4) 0.005(3) 0.005(3) -0.010(3)
O8B 0.022(3) 0.032(4) 0.023(4) 0.005(3) 0.005(3) -0.010(3)
O8C 0.022(3) 0.032(4) 0.023(4) 0.005(3) 0.005(3) -0.010(3)

loop_
_atom_type_symbol
_atom_type_description
_atom_type_scat_dispersion_real
_atom_type_scat_dispersion_imag
_atom_type_scat_source
C C 0.0033 0.0016 'International Tables Vol C Tables 4.2.6.8 and 6.1.1.4'
H H 0.0000 0.0000 'International Tables Vol C Tables 4.2.6.8 and 6.1.1.4'
La La -0.2871 2.4523 'International Tables Vol C Tables 4.2.6.8 and 6.1.1.4'
O O 0.0106 0.0060 'International Tables Vol C Tables 4.2.6.8 and 6.1.1.4'
S S 0.1246 0.1234 'International Tables Vol C Tables 4.2.6.8 and 6.1.1.4'

loop_
_geom_angle_atom_site_label_1
_geom_angle_atom_site_label_2
_geom_angle_atom_site_label_3
_geom_angle
_geom_angle_site_symmetry_1
_geom_angle_site_symmetry_3
O1 La1 La1 121.50(11) . 7_657
O1 La1 O4 68.31(15) . .
O1 La1 O6 134.30(14) . .
O1 La1 O7 146.80(15) . 7_657
O1 La1 O9 68.62(15) . .
O1 La1 O8A 65.0(3) . .
O1 La1 O8B 90.2(3) . .
O1 La1 O8C 124.1(3) . .
O3 La1 La1 109.68(10) . 7_657
O3 La1 O1 96.66(14) . .
O3 La1 O4 72.59(14) . .
O3 La1 O6 121.66(14) . .
O3 La1 O7 82.52(14) . 7_657
O3 La1 O9 140.05(14) . .
O3 La1 O8A 69.5(2) . .
O3 La1 O8B 68.6(3) . .
O3 La1 O8C 72.9(2) . .
O4 La1 La1 71.41(10) . 7_657
O4 La1 O6 142.30(15) . .
O4 La1 O8A 114.0(2) . .
O4 La1 O8C 144.5(2) . .
O6 La1 La1 70.90(11) . 7_657
O6 La1 O8A 103.6(3) . .
O6 La1 O8C 56.7(2) . .
O7 La1 La1 33.34(8) 7_657 7_657
O7 La1 La1 34.21(9) . 7_657
O7 La1 O1 91.30(14) . .
O7 La1 O3 134.38(14) . .
O7 La1 O4 79.99(14) 7_657 .
O7 La1 O4 69.00(13) . .
O7 La1 O6 79.49(14) . .
O7 La1 O6 68.93(13) 7_657 .
O7 La1 O7 67.55(14) . 7_657
O7 La1 O9 84.39(14) . .
O7 La1 O9 130.23(14) 7_657 .
O7 La1 O8A 141.7(3) 7_657 .
O7 La1 O8A 150.2(3) . .
O7 La1 O8B 156.5(3) . .
O7 La1 O8B 119.5(3) 7_657 .
O7 La1 O8C 87.6(2) 7_657 .
O7 La1 O8C 135.4(2) . .
O9 La1 La1 109.56(11) . 7_657
O9 La1 O4 128.03(14) . .
O9 La1 O6 65.99(14) . .
O9 La1 O8A 70.6(3) . .
O9 La1 O8C 84.9(3) . .
O8A La1 La1 173.3(2) . 7_657
O8B La1 La1 147.7(2) . 7_657
O8B La1 O4 132.7(3) . .
O8B La1 O6 82.7(3) . .
O8B La1 O9 74.4(3) . .
O8C La1 La1 113.5(2) . 7_657
C2 C1 S1 117.6(5) . .
C10 C1 C2 121.0(5) . .
C10 C1 S1 121.2(5) . .
C1 C2 H2 120.0 . .
C3 C2 C1 120.1(6) . .
C3 C2 H2 120.0 . .
C2 C3 H3 119.6 . .
C2 C3 C4 120.9(6) . .
C4 C3 H3 119.6 . .
C5 C4 C3 121.1(6) 6 .
C9 C4 C3 118.5(5) . .
C9 C4 C5 120.5(5) . 6
C4 C5 H5 119.6 6_556 .
C6 C5 C4 120.8(6) . 6_556
C6 C5 H5 119.6 . .
C5 C6 C7 119.0(5) . .
O7 C6 C5 121.4(5) . .
O7 C6 C7 119.6(5) . .
C6 C7 S2 116.2(4) . .
C8 C7 C6 122.2(5) . .
C8 C7 S2 121.5(5) . .
C7 C8 H8 120.3 . .
C7 C8 C9 119.3(6) . 6_556
C9 C8 H8 120.3 6_556 .
C4 C9 C8 118.2(5) . 6
C10 C9 C4 119.9(5) . .
C10 C9 C8 121.9(6) . 6
C1 C10 C9 119.6(6) . .
C1 C10 H10 120.2 . .
C9 C10 H10 120.2 . .
S1 O1 La1 150.7(3) . .
S1 O3 La1 156.3(3) 7_656 .
S2 O4 La1 128.7(2) . .
S2 O6 La1 127.9(3) 7_657 .
La1 O7 La1 112.45(14) . 7_657
C6 O7 La1 123.6(3) . .
C6 O7 La1 116.2(3) . 7_657
La1 O9 H9A 110.6 . .
La1 O9 H9B 110.3 . .
H9A O9 H9B 108.1 . .
O1 S1 C1 105.8(3) . .
O2 S1 C1 106.7(3) . .
O2 S1 O1 112.0(3) . .
O2 S1 O3 113.3(3) . 7_656
O3 S1 C1 107.0(3) 7_656 .
O3 S1 O1 111.4(3) 7_656 .
O4 S2 C7 107.7(3) . .
O4 S2 O6 110.2(3) . 7_657
O5 S2 C7 108.7(3) . .
O5 S2 O4 113.0(3) . .
O5 S2 O6 112.2(3) . 7_657
O6 S2 C7 104.7(3) 7_657 .
La1 O8A H8AA 92.7 . .
La1 O8A H8AB 93.5 . .
H8AA O8A H8AB 107.5 . .
La1 O8B H8BA 143.1 . .
La1 O8B H8BB 105.6 . .
H8BA O8B H8BB 107.5 . .
La1 O8C H8CA 95.1 . .
La1 O8C H8CB 97.8 . .
H8CA O8C H8CB 108.1 . .

loop_
_geom_bond_atom_site_label_1
_geom_bond_atom_site_label_2
_geom_bond_distance
_geom_bond_site_symmetry_2
La1 La1 4.1070(7) 7_657
La1 O1 2.466(4) .
La1 O3 2.459(4) .
La1 O4 2.609(4) .
La1 O6 2.627(5) .
La1 O7 2.442(4) .
La1 O7 2.498(4) 7_657
La1 O9 2.559(5) .
La1 O8A 2.714(10) .
La1 O8B 2.527(10) .
La1 O8C 2.677(9) .
C1 C2 1.402(8) .
C1 C10 1.372(8) .
C1 S1 1.759(6) .
C2 H2 0.9300 .
C2 C3 1.362(8) .
C3 H3 0.9300 .
C3 C4 1.417(9) .
C4 C5 1.414(8) 6
C4 C9 1.412(9) .
C5 C4 1.414(8) 6_556
C5 H5 0.9300 .
C5 C6 1.369(8) .
C6 C7 1.408(8) .
C6 O7 1.359(7) .
C7 C8 1.377(8) .
C7 S2 1.760(6) .
C8 H8 0.9300 .
C8 C9 1.434(8) 6_556
C9 C8 1.434(8) 6
C9 C10 1.409(8) .
C10 H10 0.9300 .
O1 S1 1.464(4) .
O2 S1 1.449(5) .
O3 S1 1.457(4) 7_656
O4 S2 1.460(5) .
O5 S2 1.442(5) .
O6 S2 1.486(5) 7_657
O7 La1 2.498(4) 7_657
O9 H9A 0.8793 .
O9 H9B 0.8789 .
S1 O3 1.457(4) 7_656
S2 O6 1.486(5) 7_657
O8A H8AA 0.9315 .
O8A H8AB 0.9314 .
O8B H8BA 0.9285 .
O8B H8BB 0.9340 .
O8C H8CA 0.9292 .
O8C H8CB 0.9264 .

loop_
_geom_torsion_atom_site_label_1
_geom_torsion_atom_site_label_2
_geom_torsion_atom_site_label_3
_geom_torsion_atom_site_label_4
_geom_torsion
_geom_torsion_site_symmetry_1
_geom_torsion_site_symmetry_4
La1 O1 S1 C1 -139.4(6) . .
La1 O1 S1 O2 104.7(6) . .
La1 O1 S1 O3 -23.5(7) . 7_656
La1 O4 S2 C7 -48.3(4) . .
La1 O4 S2 O5 -168.4(3) . .
La1 O4 S2 O6 65.3(4) . 7_657
C1 C2 C3 C4 -0.3(10) . .
C2 C1 C10 C9 -0.4(9) . .
C2 C1 S1 O1 -53.1(5) . .
C2 C1 S1 O2 66.4(5) . .
C2 C1 S1 O3 -172.0(5) . 7_656
C2 C3 C4 C5 179.5(6) . 6
C2 C3 C4 C9 -1.6(9) . .
C3 C4 C9 C8 -178.1(5) . 6
C3 C4 C9 C10 2.4(9) . .
C4 C5 C6 C7 -1.2(8) 6_556 .
C4 C5 C6 O7 176.6(5) 6_556 .
C4 C9 C10 C1 -1.4(8) . .
C5 C4 C9 C8 0.9(8) 6 6
C5 C4 C9 C10 -178.6(5) 6 .
C5 C6 C7 C8 -0.9(9) . .
C5 C6 C7 S2 176.4(4) . .
C5 C6 O7 La1 -101.4(5) . 7_657
C5 C6 O7 La1 111.6(5) . .
C6 C7 C8 C9 2.1(9) . 6_556
C6 C7 S2 O4 56.9(5) . .
C6 C7 S2 O5 179.7(5) . .
C6 C7 S2 O6 -60.3(5) . 7_657
C7 C6 O7 La1 -70.6(6) . .
C7 C6 O7 La1 76.4(5) . 7_657
C8 C7 S2 O4 -125.7(5) . .
C8 C7 S2 O5 -3.0(7) . .
C8 C7 S2 O6 117.0(5) . 7_657
C8 C9 C10 C1 179.1(6) 6 .
C10 C1 C2 C3 1.3(9) . .
C10 C1 S1 O1 132.9(5) . .
C10 C1 S1 O2 -107.7(5) . .
C10 C1 S1 O3 13.9(6) . 7_656
O7 C6 C7 C8 -178.7(6) . .
O7 C6 C7 S2 -1.4(7) . .
S1 C1 C2 C3 -172.8(5) . .
S1 C1 C10 C9 173.4(4) . .
S2 C7 C8 C9 -175.1(5) . 6_556
